data_7036455
loop_
_publ_author_name
'Herappe-Mej\'ia, Eduardo'
'Trujillo-Hern\'andez, Karla'
'Carlos Gardu\~no-Jim\'enez, Juan'
'Cort\'es-Guzm\'an, Fernando'
'Mart\'inez-Otero, Diego'
'Jancik, Vojtech'

_publ_section_title
;
 Synthesis of substituted \b-diketiminate gallium hydrides via oxidative
 addition of H-O bonds.
;
_journal_issue 38
_journal_name_full 'Dalton transactions (Cambridge, England : 2003)'
_journal_page_first 16894
_journal_page_last 16902
_journal_paper_doi 10.1039/c5dt01922b
_journal_volume 44
_journal_year 2015
_chemical_formula_moiety 'C41 H53 Ga N2 O2 Si, C H2 Cl2'
_chemical_formula_sum 'C42 H55 Cl2 Ga N2 O2 Si'
_chemical_formula_weight 788.59
_chemical_melting_point 412.0(10)
_chemical_name_systematic
; 
 ? 
;
_chemical_properties_physical Moisture-sensitive
_space_group_crystal_system triclinic
_space_group_IT_number 2
_space_group_name_Hall '-P 1'
_space_group_name_H-M_alt 'P -1'
_symmetry_space_group_name_Hall '-P 1'
_symmetry_space_group_name_H-M 'P -1'
_atom_sites_solution_hydrogens mixed
_atom_sites_solution_primary 'Intrinsic phasing'
_atom_sites_solution_secondary difmap
_audit_creation_method SHELXL-2014/7
_audit_update_record
;
2015-05-21 deposited with the CCDC.
2015-08-24 downloaded from the CCDC.
;
_cell_angle_alpha 83.837(2)
_cell_angle_beta 74.888(1)
_cell_angle_gamma 67.480(1)
_cell_formula_units_Z 2
_cell_length_a 10.4636(9)
_cell_length_b 11.7019(10)
_cell_length_c 19.1326(17)
_cell_measurement_reflns_used 9816
_cell_measurement_temperature 100(2)
_cell_measurement_theta_max 25.68
_cell_measurement_theta_min 2.19
_cell_volume 2089.1(3)
_computing_cell_refinement 'Bruker SAINT'
_computing_data_collection 'Bruker APEX2'
_computing_data_reduction 'Bruker SAINT'
_computing_molecular_graphics 'Bruker SHELXTL'
_computing_publication_material 'Bruker SHELXTL'
_computing_structure_refinement 'SHELXL-2014/7 (Sheldrick, 2014)'
_computing_structure_solution 'SHELXS-97 (Sheldrick 2008)'
_diffrn_ambient_temperature 100(2)
_diffrn_detector_area_resol_mean 8.333
_diffrn_measured_fraction_theta_full 0.998
_diffrn_measured_fraction_theta_max 0.997
_diffrn_measurement_device_type 'Bruker APEX-II CCD'
_diffrn_measurement_method '\w scans'
_diffrn_radiation_type MoK\a
_diffrn_radiation_wavelength 0.71073
_diffrn_reflns_av_R_equivalents 0.0204
_diffrn_reflns_av_unetI/netI 0.0102
_diffrn_reflns_Laue_measured_fraction_full 0.998
_diffrn_reflns_Laue_measured_fraction_max 0.997
_diffrn_reflns_limit_h_max 12
_diffrn_reflns_limit_h_min -12
_diffrn_reflns_limit_k_max 14
_diffrn_reflns_limit_k_min -14
_diffrn_reflns_limit_l_max 23
_diffrn_reflns_limit_l_min -23
_diffrn_reflns_number 71044
_diffrn_reflns_point_group_measured_fraction_full 0.998
_diffrn_reflns_point_group_measured_fraction_max 0.997
_diffrn_reflns_theta_full 25.242
_diffrn_reflns_theta_max 25.708
_diffrn_reflns_theta_min 1.102
_diffrn_source 'Incoatec ImuS with Quazar mirrors'
_exptl_absorpt_coefficient_mu 0.851
_exptl_absorpt_correction_T_max 0.7453
_exptl_absorpt_correction_T_min 0.6989
_exptl_absorpt_correction_type multi-scan
_exptl_absorpt_process_details 'SADABS 2012/1, Sheldrick'
_exptl_crystal_colour colourless
_exptl_crystal_density_diffrn 1.254
_exptl_crystal_description Prism
_exptl_crystal_F_000 832
_exptl_crystal_recrystallization_method 'Re-crystallisation from solvent: dichloromethane'
_exptl_crystal_size_max 0.3
_exptl_crystal_size_mid 0.2
_exptl_crystal_size_min 0.15
_refine_diff_density_max 0.561
_refine_diff_density_min -0.325
_refine_diff_density_rms 0.054
_refine_ls_extinction_method none
_refine_ls_goodness_of_fit_ref 1.089
_refine_ls_hydrogen_treatment mixed
_refine_ls_matrix_type full
_refine_ls_number_parameters 607
_refine_ls_number_reflns 7936
_refine_ls_number_restraints 775
_refine_ls_restrained_S_all 1.066
_refine_ls_R_factor_all 0.0287
_refine_ls_R_factor_gt 0.0273
_refine_ls_shift/su_max 0.001
_refine_ls_shift/su_mean 0.000
_refine_ls_structure_factor_coef Fsqd
_refine_ls_weighting_details 'w=1/[\s^2^(Fo^2^)+(0.0390P)^2^+1.6535P] where P=(Fo^2^+2Fc^2^)/3'
_refine_ls_weighting_scheme calc
_refine_ls_wR_factor_gt 0.0763
_refine_ls_wR_factor_ref 0.0773
_reflns_Friedel_coverage 0.000
_reflns_number_gt 7617
_reflns_number_total 7936
_reflns_threshold_expression 'I > 2\s(I)'
_cod_data_source_file c5dt01922b3.cif
_cod_data_source_block Compound3
_cod_depositor_comments
;
The following automatic conversions were performed:

'_chemical_melting_point' value '411-413' was changed to '412.0(10)'
- the average value was taken and precision was estimated.

Automatic conversion script
Id: cif_fix_values 3271 2015-04-21 07:52:19Z andrius 

 Adding full bibliography for 7036454--7036457.cif.
;
_cod_database_code 7036455
_shelx_shelxl_version_number 2014/7
_shelx_space_group_comment
; 
The symmetry employed for this shelxl refinement is uniquely defined 
by the following loop, which should always be used as a source of 
symmetry information in preference to the above space-group names. 
They are only intended as comments. 
;

loop_
_space_group_symop_operation_xyz
'x, y, z'
'-x, -y, -z'

loop_
_atom_site_label
_atom_site_type_symbol
_atom_site_fract_x
_atom_site_fract_y
_atom_site_fract_z
_atom_site_U_iso_or_equiv
_atom_site_adp_type
_atom_site_occupancy
_atom_site_site_symmetry_order
_atom_site_calc_flag
_atom_site_refinement_flags_posn
_atom_site_refinement_flags_adp
_atom_site_refinement_flags_occupancy
_atom_site_disorder_assembly
_atom_site_disorder_group
Ga1 Ga 0.44832(2) 0.27722(2) 0.24575(2) 0.01086(6) Uani 1 1 d . . . . .
H1 H 0.545(2) 0.3394(17) 0.2378(10) 0.013 Uiso 1 1 d . U . . .
Si1 Si 0.21850(5) 0.51462(4) 0.20281(2) 0.01345(10) Uani 1 1 d D . . . .
C30 C 0.0211(10) 0.564(2) 0.2122(8) 0.0146(18) Uani 0.45(2) 1 d D U P A 1
C31 C -0.0756(11) 0.5942(18) 0.2788(7) 0.0148(16) Uani 0.45(2) 1 d D U P A 1
H31 H -0.0421 0.5969 0.3200 0.018 Uiso 0.45(2) 1 calc R U P A 1
C32 C -0.2205(10) 0.6212(12) 0.2871(7) 0.0188(16) Uani 0.45(2) 1 d D U P A 1
H32 H -0.2847 0.6425 0.3332 0.023 Uiso 0.45(2) 1 calc R U P A 1
C33 C -0.2702(11) 0.6167(9) 0.2275(7) 0.0207(16) Uani 0.45(2) 1 d D U P A 1
H33 H -0.3683 0.6322 0.2333 0.025 Uiso 0.45(2) 1 calc R U P A 1
C34 C -0.1784(11) 0.5900(11) 0.1598(7) 0.0210(17) Uani 0.45(2) 1 d D U P A 1
H34 H -0.2132 0.5893 0.1188 0.025 Uiso 0.45(2) 1 calc R U P A 1
C35 C -0.0333(12) 0.5638(16) 0.1525(7) 0.0218(18) Uani 0.45(2) 1 d D U P A 1
H35 H 0.0299 0.5458 0.1059 0.026 Uiso 0.45(2) 1 calc R U P A 1
C30A C 0.0266(8) 0.566(2) 0.2008(6) 0.0142(16) Uani 0.55(2) 1 d D U P A 2
C31A C -0.0801(10) 0.5913(15) 0.2648(6) 0.0204(16) Uani 0.55(2) 1 d D U P A 2
H31A H -0.0550 0.5935 0.3088 0.024 Uiso 0.55(2) 1 calc R U P A 2
C32A C -0.2222(9) 0.6141(10) 0.2671(6) 0.0197(15) Uani 0.55(2) 1 d D U P A 2
H32A H -0.2924 0.6316 0.3116 0.024 Uiso 0.55(2) 1 calc R U P A 2
C33A C -0.2582(9) 0.6105(8) 0.2030(6) 0.0188(14) Uani 0.55(2) 1 d D U P A 2
H33A H -0.3538 0.6237 0.2033 0.023 Uiso 0.55(2) 1 calc R U P A 2
C34A C -0.1554(9) 0.5878(9) 0.1385(6) 0.0195(14) Uani 0.55(2) 1 d D U P A 2
H34A H -0.1814 0.5872 0.0945 0.023 Uiso 0.55(2) 1 calc R U P A 2
C35A C -0.0147(9) 0.5659(13) 0.1370(5) 0.0173(14) Uani 0.55(2) 1 d D U P A 2
H35A H 0.0543 0.5510 0.0921 0.021 Uiso 0.55(2) 1 calc R U P A 2
O1 O 0.26887(12) 0.37854(10) 0.23839(6) 0.0157(2) Uani 1 1 d . . . . .
O2 O 0.30400(14) 0.52102(11) 0.11811(7) 0.0231(3) Uani 1 1 d D . . . .
H2 H 0.344(2) 0.4558(13) 0.0952(11) 0.028 Uiso 1 1 d D U . . .
N1 N 0.43236(14) 0.17499(12) 0.33144(7) 0.0115(3) Uani 1 1 d . . . . .
N2 N 0.50936(14) 0.14572(12) 0.17641(7) 0.0112(3) Uani 1 1 d . . . . .
C1 C 0.62382(19) -0.06871(15) 0.13481(9) 0.0194(3) Uani 1 1 d . . . . .
H1A H 0.5483 -0.0912 0.1260 0.029 Uiso 1 1 calc R U . . .
H1B H 0.6961 -0.1425 0.1499 0.029 Uiso 1 1 calc R U . . .
H1C H 0.6679 -0.0346 0.0903 0.029 Uiso 1 1 calc R U . . .
C2 C 0.56115(16) 0.02660(14) 0.19361(8) 0.0125(3) Uani 1 1 d . . . . .
C3 C 0.55988(17) -0.01639(14) 0.26544(9) 0.0136(3) Uani 1 1 d . . . . .
H3 H 0.6094 -0.1026 0.2710 0.016 Uiso 1 1 calc R U . . .
C4 C 0.49501(16) 0.05166(14) 0.32971(8) 0.0127(3) Uani 1 1 d . . . . .
C5 C 0.49698(19) -0.01912(16) 0.40030(9) 0.0198(3) Uani 1 1 d . . . . .
H5A H 0.5469 -0.1078 0.3905 0.030 Uiso 1 1 calc R U . . .
H5B H 0.3990 -0.0036 0.4280 0.030 Uiso 1 1 calc R U . . .
H5C H 0.5463 0.0080 0.4283 0.030 Uiso 1 1 calc R U . . .
C6 C 0.49336(16) 0.18792(14) 0.10435(8) 0.0115(3) Uani 1 1 d . . . . .
C7 C 0.37433(17) 0.18855(14) 0.08238(8) 0.0133(3) Uani 1 1 d . . . . .
C8 C 0.35175(18) 0.24496(15) 0.01614(9) 0.0161(3) Uani 1 1 d . . . . .
H8 H 0.2722 0.2466 0.0003 0.019 Uiso 1 1 calc R U . . .
C9 C 0.44324(18) 0.29851(15) -0.02684(9) 0.0170(3) Uani 1 1 d . . . . .
H9 H 0.4251 0.3376 -0.0713 0.020 Uiso 1 1 calc R U . . .
C10 C 0.56109(18) 0.29509(15) -0.00509(9) 0.0161(3) Uani 1 1 d . . . . .
H10 H 0.6240 0.3309 -0.0353 0.019 Uiso 1 1 calc R U . . .
C11 C 0.58873(16) 0.23985(14) 0.06051(8) 0.0129(3) Uani 1 1 d . . . . .
C12 C 0.27097(17) 0.13016(16) 0.12733(9) 0.0166(3) Uani 1 1 d . . . . .
H12 H 0.3051 0.0923 0.1717 0.020 Uiso 1 1 calc R U . . .
C13 C 0.12005(19) 0.22684(18) 0.15149(10) 0.0247(4) Uani 1 1 d . . . . .
H13A H 0.0842 0.2649 0.1088 0.037 Uiso 1 1 calc R U . . .
H13B H 0.1222 0.2907 0.1799 0.037 Uiso 1 1 calc R U . . .
H13C H 0.0573 0.1867 0.1812 0.037 Uiso 1 1 calc R U . . .
C14 C 0.2682(2) 0.02692(17) 0.08496(10) 0.0237(4) Uani 1 1 d . . . . .
H14A H 0.2278 0.0630 0.0433 0.035 Uiso 1 1 calc R U . . .
H14B H 0.2096 -0.0153 0.1166 0.035 Uiso 1 1 calc R U . . .
H14C H 0.3655 -0.0327 0.0680 0.035 Uiso 1 1 calc R U . . .
C15 C 0.72196(17) 0.23470(15) 0.08139(9) 0.0158(3) Uani 1 1 d . . . . .
H15 H 0.7186 0.2009 0.1318 0.019 Uiso 1 1 calc R U . . .
C16 C 0.7293(2) 0.36326(17) 0.08021(10) 0.0235(4) Uani 1 1 d . . . . .
H16A H 0.7402 0.3955 0.0305 0.035 Uiso 1 1 calc R U . . .
H16B H 0.8110 0.3572 0.0984 0.035 Uiso 1 1 calc R U . . .
H16C H 0.6414 0.4192 0.1110 0.035 Uiso 1 1 calc R U . . .
C17 C 0.85633(19) 0.1469(2) 0.03088(11) 0.0282(4) Uani 1 1 d . . . . .
H17A H 0.8605 0.1773 -0.0191 0.042 Uiso 1 1 calc R U . . .
H17B H 0.8531 0.0639 0.0344 0.042 Uiso 1 1 calc R U . . .
H17C H 0.9410 0.1437 0.0452 0.042 Uiso 1 1 calc R U . . .
C18 C 0.35032(17) 0.24013(14) 0.39837(8) 0.0127(3) Uani 1 1 d . . . . .
C19 C 0.20824(17) 0.24873(15) 0.42543(9) 0.0165(3) Uani 1 1 d . . . . .
C20 C 0.12690(19) 0.32231(17) 0.48591(10) 0.0224(4) Uani 1 1 d . . . . .
H20 H 0.0311 0.3287 0.5053 0.027 Uiso 1 1 calc R U . . .
C21 C 0.1833(2) 0.38657(18) 0.51844(10) 0.0254(4) Uani 1 1 d . . . . .
H21 H 0.1257 0.4378 0.5589 0.031 Uiso 1 1 calc R U . . .
C22 C 0.3235(2) 0.37573(17) 0.49172(9) 0.0223(4) Uani 1 1 d . . . . .
H22 H 0.3617 0.4188 0.5147 0.027 Uiso 1 1 calc R U . . .
C23 C 0.41034(18) 0.30248(15) 0.43133(9) 0.0157(3) Uani 1 1 d . . . . .
C24 C 0.13947(18) 0.18305(16) 0.39079(9) 0.0192(3) Uani 1 1 d . . . . .
H24 H 0.2142 0.1312 0.3503 0.023 Uiso 1 1 calc R U . . .
C25 C 0.0202(2) 0.27734(18) 0.35858(10) 0.0247(4) Uani 1 1 d . . . . .
H25A H 0.0593 0.3290 0.3226 0.037 Uiso 1 1 calc R U . . .
H25B H -0.0542 0.3298 0.3972 0.037 Uiso 1 1 calc R U . . .
H25C H -0.0208 0.2335 0.3354 0.037 Uiso 1 1 calc R U . . .
C26 C 0.0823(2) 0.09708(18) 0.44492(11) 0.0251(4) Uani 1 1 d . . . . .
H26A H 0.0451 0.0522 0.4201 0.038 Uiso 1 1 calc R U . . .
H26B H 0.0058 0.1463 0.4841 0.038 Uiso 1 1 calc R U . . .
H26C H 0.1596 0.0379 0.4652 0.038 Uiso 1 1 calc R U . . .
C27 C 0.56483(18) 0.29185(16) 0.40481(9) 0.0175(3) Uani 1 1 d . . . . .
H27 H 0.6088 0.2391 0.3606 0.021 Uiso 1 1 calc R U . . .
C28 C 0.5773(2) 0.41827(18) 0.38434(10) 0.0247(4) Uani 1 1 d . . . . .
H28A H 0.6780 0.4071 0.3662 0.037 Uiso 1 1 calc R U . . .
H28B H 0.5360 0.4712 0.4271 0.037 Uiso 1 1 calc R U . . .
H28C H 0.5260 0.4572 0.3467 0.037 Uiso 1 1 calc R U . . .
C29 C 0.6479(2) 0.2281(2) 0.46266(10) 0.0278(4) Uani 1 1 d . . . . .
H29A H 0.6436 0.1458 0.4735 0.042 Uiso 1 1 calc R U . . .
H29B H 0.6056 0.2778 0.5068 0.042 Uiso 1 1 calc R U . . .
H29C H 0.7476 0.2203 0.4446 0.042 Uiso 1 1 calc R U . . .
C36 C 0.25049(17) 0.62555(15) 0.25352(9) 0.0161(3) Uani 1 1 d . . . . .
C37 C 0.22862(19) 0.61522(17) 0.32916(10) 0.0221(4) Uani 1 1 d . . . . .
H37 H 0.2002 0.5506 0.3537 0.027 Uiso 1 1 calc R U . . .
C38 C 0.2478(2) 0.69808(19) 0.36897(11) 0.0296(4) Uani 1 1 d . . . . .
H38 H 0.2318 0.6901 0.4201 0.036 Uiso 1 1 calc R U . . .
C39 C 0.2903(2) 0.79201(19) 0.33370(12) 0.0328(5) Uani 1 1 d . . . . .
H39 H 0.3035 0.8484 0.3607 0.039 Uiso 1 1 calc R U . . .
C40 C 0.3136(2) 0.80372(18) 0.25893(12) 0.0305(4) Uani 1 1 d . . . . .
H40 H 0.3431 0.8679 0.2347 0.037 Uiso 1 1 calc R U . . .
C41 C 0.29358(18) 0.72124(16) 0.21935(10) 0.0221(4) Uani 1 1 d . . . . .
H41 H 0.3095 0.7301 0.1682 0.027 Uiso 1 1 calc R U . . .
C42 C 0.9182(8) -0.0992(15) 0.2682(8) 0.032(3) Uani 0.245(3) 1 d D U P B 1
H42A H 0.8403 -0.1309 0.2866 0.038 Uiso 0.245(3) 1 calc R U P B 1
H42B H 1.0036 -0.1588 0.2832 0.038 Uiso 0.245(3) 1 calc R U P B 1
Cl1 Cl 0.9554(8) -0.0955(6) 0.1741(5) 0.0322(12) Uani 0.245(3) 1 d D U P B 1
Cl2 Cl 0.8696(7) 0.0415(6) 0.3088(3) 0.0482(15) Uani 0.245(3) 1 d D U P B 1
C42A C 0.9180(14) -0.0926(11) 0.2773(6) 0.034(2) Uani 0.3583(19) 1 d D U P C 2
H42C H 0.8729 -0.1337 0.2541 0.041 Uiso 0.3583(19) 1 calc R U P C 2
H42D H 1.0226 -0.1347 0.2610 0.041 Uiso 0.3583(19) 1 calc R U P C 2
Cl1A Cl 0.8686(2) 0.06471(17) 0.24964(14) 0.0492(6) Uani 0.3583(19) 1 d D U P C 2
Cl2A Cl 0.86592(18) -0.1067(2) 0.37129(9) 0.0448(5) Uani 0.3583(19) 1 d D U P C 2
C42B C 0.9207(14) -0.1115(12) 0.2752(6) 0.024(2) Uani 0.336(3) 1 d D U P D 3
H42E H 0.8491 -0.1509 0.2866 0.029 Uiso 0.336(3) 1 calc R U P D 3
H42F H 1.0123 -0.1742 0.2820 0.029 Uiso 0.336(3) 1 calc R U P D 3
Cl1B Cl 0.9415(5) -0.0587(5) 0.1839(3) 0.0366(13) Uani 0.336(3) 1 d D U P D 3
Cl2B Cl 0.8654(4) 0.0128(5) 0.3345(3) 0.0444(12) Uani 0.336(3) 1 d D U P D 3
C42C C 0.939(10) -0.104(3) 0.2771(10) 0.034(3) Uani 0.061(3) 1 d D U P E 4
H42G H 0.8971 -0.1661 0.2744 0.041 Uiso 0.061(3) 1 calc R U P E 4
H42H H 1.0424 -0.1489 0.2731 0.041 Uiso 0.061(3) 1 calc R U P E 4
Cl1C Cl 0.9137(15) 0.0012(18) 0.2048(9) 0.040(3) Uani 0.061(3) 1 d D U P E 4
Cl2C Cl 0.8603(16) -0.029(2) 0.3608(9) 0.041(3) Uani 0.061(3) 1 d D U P E 4

loop_
_atom_site_aniso_label
_atom_site_aniso_U_11
_atom_site_aniso_U_22
_atom_site_aniso_U_33
_atom_site_aniso_U_23
_atom_site_aniso_U_13
_atom_site_aniso_U_12
Ga1 0.01424(10) 0.00947(9) 0.00935(9) 0.00003(6) -0.00288(6) -0.00492(7)
Si1 0.0163(2) 0.0105(2) 0.0129(2) 0.00005(16) -0.00392(16) -0.00392(17)
C30 0.022(3) 0.009(3) 0.016(4) 0.004(3) -0.011(2) -0.006(2)
C31 0.016(2) 0.020(2) 0.011(3) 0.004(3) -0.007(2) -0.0084(17)
C32 0.025(2) 0.021(2) 0.017(4) 0.005(3) -0.013(2) -0.0100(16)
C33 0.023(2) 0.019(2) 0.021(4) 0.002(3) -0.009(3) -0.0063(16)
C34 0.028(3) 0.022(2) 0.016(4) 0.000(3) -0.013(3) -0.007(2)
C35 0.030(3) 0.017(2) 0.016(4) 0.000(3) -0.004(2) -0.007(2)
C30A 0.019(2) 0.009(2) 0.013(3) 0.004(3) -0.0057(17) -0.0048(16)
C31A 0.027(2) 0.022(2) 0.015(3) 0.003(3) -0.013(2) -0.0089(16)
C32A 0.0230(18) 0.022(2) 0.016(4) 0.003(3) -0.008(2) -0.0097(14)
C33A 0.024(2) 0.0187(19) 0.020(4) 0.006(3) -0.016(3) -0.0091(17)
C34A 0.026(2) 0.0180(18) 0.016(3) 0.006(3) -0.013(2) -0.0062(18)
C35A 0.023(2) 0.0175(19) 0.012(3) 0.006(2) -0.010(2) -0.006(2)
O1 0.0154(5) 0.0125(5) 0.0171(6) 0.0007(4) -0.0043(4) -0.0028(4)
O2 0.0345(7) 0.0151(6) 0.0156(6) -0.0001(5) -0.0002(5) -0.0084(5)
N1 0.0138(6) 0.0122(6) 0.0089(6) 0.0003(5) -0.0025(5) -0.0057(5)
N2 0.0138(6) 0.0107(6) 0.0092(6) -0.0004(5) -0.0030(5) -0.0044(5)
C1 0.0259(9) 0.0123(8) 0.0164(8) -0.0022(6) -0.0046(7) -0.0030(7)
C2 0.0116(7) 0.0121(7) 0.0143(7) -0.0013(6) -0.0031(6) -0.0045(6)
C3 0.0156(7) 0.0089(7) 0.0154(8) 0.0013(6) -0.0053(6) -0.0028(6)
C4 0.0126(7) 0.0133(7) 0.0141(7) 0.0039(6) -0.0050(6) -0.0067(6)
C5 0.0265(9) 0.0170(8) 0.0138(8) 0.0037(6) -0.0053(7) -0.0066(7)
C6 0.0148(7) 0.0079(7) 0.0103(7) -0.0014(5) -0.0031(6) -0.0023(6)
C7 0.0158(8) 0.0108(7) 0.0128(7) -0.0026(6) -0.0032(6) -0.0040(6)
C8 0.0177(8) 0.0156(8) 0.0158(8) -0.0021(6) -0.0075(6) -0.0041(6)
C9 0.0236(8) 0.0145(8) 0.0113(7) 0.0017(6) -0.0064(6) -0.0043(7)
C10 0.0200(8) 0.0128(7) 0.0143(8) 0.0004(6) -0.0008(6) -0.0069(6)
C11 0.0145(7) 0.0101(7) 0.0131(7) -0.0027(6) -0.0020(6) -0.0034(6)
C12 0.0173(8) 0.0197(8) 0.0163(8) 0.0008(6) -0.0053(6) -0.0102(7)
C13 0.0188(9) 0.0280(10) 0.0278(9) -0.0071(8) -0.0003(7) -0.0107(8)
C14 0.0259(9) 0.0207(9) 0.0287(9) -0.0039(7) -0.0047(7) -0.0136(7)
C15 0.0156(8) 0.0173(8) 0.0155(8) -0.0001(6) -0.0032(6) -0.0074(6)
C16 0.0277(9) 0.0229(9) 0.0270(9) 0.0014(7) -0.0090(7) -0.0160(8)
C17 0.0155(9) 0.0351(11) 0.0316(10) -0.0102(8) -0.0020(7) -0.0064(8)
C18 0.0158(7) 0.0122(7) 0.0093(7) 0.0010(6) -0.0024(6) -0.0049(6)
C19 0.0172(8) 0.0180(8) 0.0150(8) 0.0007(6) -0.0031(6) -0.0078(7)
C20 0.0184(8) 0.0269(9) 0.0195(8) -0.0042(7) 0.0021(7) -0.0091(7)
C21 0.0274(9) 0.0291(10) 0.0164(8) -0.0099(7) 0.0021(7) -0.0090(8)
C22 0.0288(9) 0.0250(9) 0.0174(8) -0.0057(7) -0.0052(7) -0.0134(8)
C23 0.0191(8) 0.0178(8) 0.0122(7) 0.0015(6) -0.0052(6) -0.0085(7)
C24 0.0156(8) 0.0239(9) 0.0201(8) -0.0025(7) -0.0014(6) -0.0107(7)
C25 0.0237(9) 0.0306(10) 0.0261(9) 0.0058(8) -0.0091(7) -0.0162(8)
C26 0.0228(9) 0.0248(9) 0.0313(10) 0.0035(8) -0.0067(8) -0.0135(8)
C27 0.0190(8) 0.0231(9) 0.0151(8) 0.0012(6) -0.0070(6) -0.0113(7)
C28 0.0295(10) 0.0273(10) 0.0250(9) 0.0006(7) -0.0076(8) -0.0183(8)
C29 0.0250(9) 0.0417(11) 0.0235(9) 0.0082(8) -0.0131(8) -0.0173(9)
C36 0.0122(7) 0.0135(8) 0.0204(8) -0.0037(6) -0.0045(6) -0.0011(6)
C37 0.0221(9) 0.0222(9) 0.0216(9) -0.0029(7) -0.0070(7) -0.0059(7)
C38 0.0267(10) 0.0356(11) 0.0266(10) -0.0103(8) -0.0097(8) -0.0069(8)
C39 0.0265(10) 0.0292(10) 0.0467(12) -0.0180(9) -0.0132(9) -0.0073(8)
C40 0.0267(10) 0.0221(9) 0.0474(12) -0.0040(9) -0.0097(9) -0.0126(8)
C41 0.0197(8) 0.0191(9) 0.0264(9) -0.0019(7) -0.0037(7) -0.0067(7)
C42 0.026(4) 0.027(4) 0.040(4) -0.003(3) -0.009(3) -0.006(3)
Cl1 0.0317(17) 0.030(3) 0.0341(19) -0.0052(19) -0.0081(13) -0.0093(18)
Cl2 0.0583(19) 0.028(2) 0.058(4) -0.013(2) -0.023(2) -0.0062(16)
C42A 0.025(4) 0.033(4) 0.039(3) 0.005(3) -0.008(3) -0.005(3)
Cl1A 0.0465(10) 0.0368(10) 0.0694(16) 0.0199(10) -0.0156(9) -0.0250(8)
Cl2A 0.0356(8) 0.0523(14) 0.0386(9) 0.0077(8) -0.0114(6) -0.0080(8)
C42B 0.023(3) 0.016(3) 0.035(3) 0.000(3) -0.009(3) -0.006(2)
Cl1B 0.0276(16) 0.042(4) 0.039(2) 0.002(2) -0.0061(14) -0.014(2)
Cl2B 0.0456(13) 0.032(3) 0.054(3) -0.014(2) -0.027(2) 0.0001(16)
C42C 0.030(5) 0.028(5) 0.041(4) 0.003(4) -0.010(4) -0.007(4)
Cl1C 0.037(5) 0.033(6) 0.048(5) 0.011(4) -0.009(4) -0.014(4)
Cl2C 0.038(4) 0.035(7) 0.040(5) 0.006(5) -0.020(4) 0.003(5)

loop_
_atom_type_symbol
_atom_type_description
_atom_type_scat_dispersion_real
_atom_type_scat_dispersion_imag
_atom_type_scat_source
C C 0.0033 0.0016 'International Tables Vol C Tables 4.2.6.8 and 6.1.1.4'
H H 0.0000 0.0000 'International Tables Vol C Tables 4.2.6.8 and 6.1.1.4'
N N 0.0061 0.0033 'International Tables Vol C Tables 4.2.6.8 and 6.1.1.4'
O O 0.0106 0.0060 'International Tables Vol C Tables 4.2.6.8 and 6.1.1.4'
Si Si 0.0817 0.0704 'International Tables Vol C Tables 4.2.6.8 and 6.1.1.4'
Ga Ga 0.2307 1.6083 'International Tables Vol C Tables 4.2.6.8 and 6.1.1.4'
Cl Cl 0.1484 0.1585 'International Tables Vol C Tables 4.2.6.8 and 6.1.1.4'

loop_
_geom_angle_atom_site_label_1
_geom_angle_atom_site_label_2
_geom_angle_atom_site_label_3
_geom_angle
H1 Ga1 O1 114.2(8)
H1 Ga1 N1 116.1(7)
O1 Ga1 N1 108.48(5)
H1 Ga1 N2 114.4(8)
O1 Ga1 N2 105.66(5)
N1 Ga1 N2 96.18(5)
O1 Si1 O2 113.70(6)
O1 Si1 C30A 109.4(7)
O2 Si1 C30A 105.2(4)
O1 Si1 C36 110.39(7)
O2 Si1 C36 106.11(7)
C30A Si1 C36 111.9(6)
O1 Si1 C30 106.0(8)
O2 Si1 C30 111.7(5)
C36 Si1 C30 109.0(7)
C31 C30 C35 117.2(8)
C31 C30 Si1 121.6(8)
C35 C30 Si1 121.0(8)
C30 C31 C32 121.9(8)
C33 C32 C31 119.5(7)
C34 C33 C32 120.6(7)
C33 C34 C35 119.1(7)
C34 C35 C30 121.6(7)
C35A C30A C31A 117.0(6)
C35A C30A Si1 121.9(6)
C31A C30A Si1 120.7(7)
C32A C31A C30A 122.9(6)
C33A C32A C31A 118.3(5)
C32A C33A C34A 120.1(6)
C33A C34A C35A 120.8(5)
C34A C35A C30A 120.8(6)
Si1 O1 Ga1 128.46(7)
H2 O2 Si1 117.7(16)
C4 N1 C18 121.62(13)
C4 N1 Ga1 122.44(11)
C18 N1 Ga1 115.93(10)
C2 N2 C6 122.39(13)
C2 N2 Ga1 123.02(10)
C6 N2 Ga1 114.58(10)
N2 C2 C3 122.97(14)
N2 C2 C1 119.55(14)
C3 C2 C1 117.48(14)
C4 C3 C2 128.39(14)
N1 C4 C3 123.57(14)
N1 C4 C5 118.74(14)
C3 C4 C5 117.69(14)
C11 C6 C7 121.43(14)
C11 C6 N2 118.88(13)
C7 C6 N2 119.34(14)
C8 C7 C6 117.88(15)
C8 C7 C12 119.12(14)
C6 C7 C12 123.00(14)
C9 C8 C7 121.24(15)
C10 C9 C8 120.14(15)
C9 C10 C11 120.97(15)
C10 C11 C6 118.31(14)
C10 C11 C15 119.30(14)
C6 C11 C15 122.37(14)
C7 C12 C13 111.64(14)
C7 C12 C14 110.89(14)
C13 C12 C14 109.97(14)
C11 C15 C16 111.93(14)
C11 C15 C17 110.26(14)
C16 C15 C17 110.27(15)
C23 C18 C19 121.55(15)
C23 C18 N1 119.04(14)
C19 C18 N1 119.17(14)
C20 C19 C18 118.11(15)
C20 C19 C24 118.94(15)
C18 C19 C24 122.94(15)
C21 C20 C19 121.24(16)
C22 C21 C20 119.83(16)
C21 C22 C23 121.34(16)
C22 C23 C18 117.92(15)
C22 C23 C27 119.27(15)
C18 C23 C27 122.81(14)
C19 C24 C25 110.64(14)
C19 C24 C26 111.68(14)
C25 C24 C26 110.51(14)
C23 C27 C28 112.06(14)
C23 C27 C29 110.27(14)
C28 C27 C29 110.11(14)
C41 C36 C37 117.64(16)
C41 C36 Si1 122.78(13)
C37 C36 Si1 119.57(13)
C38 C37 C36 121.21(18)
C39 C38 C37 119.88(19)
C38 C39 C40 120.03(18)
C39 C40 C41 119.97(19)
C40 C41 C36 121.27(18)
Cl2 C42 Cl1 115.3(10)
Cl2A C42A Cl1A 111.4(7)
Cl2B C42B Cl1B 110.5(7)
Cl2C C42C Cl1C 111.4(15)

loop_
_geom_bond_atom_site_label_1
_geom_bond_atom_site_label_2
_geom_bond_distance
Ga1 H1 1.424(18)
Ga1 O1 1.8297(11)
Ga1 N1 1.9329(13)
Ga1 N2 1.9440(13)
Si1 O1 1.6089(12)
Si1 O2 1.6436(13)
Si1 C30A 1.873(7)
Si1 C36 1.8739(17)
Si1 C30 1.884(9)
C30 C31 1.387(9)
C30 C35 1.402(9)
C31 C32 1.394(9)
C32 C33 1.382(7)
C33 C34 1.381(7)
C34 C35 1.400(9)
C30A C35A 1.396(8)
C30A C31A 1.396(8)
C31A C32A 1.395(8)
C32A C33A 1.383(6)
C33A C34A 1.383(6)
C34A C35A 1.387(7)
O2 H2 0.825(10)
N1 C4 1.337(2)
N1 C18 1.4467(19)
N2 C2 1.327(2)
N2 C6 1.4434(19)
C1 C2 1.505(2)
C2 C3 1.410(2)
C3 C4 1.403(2)
C4 C5 1.507(2)
C6 C11 1.410(2)
C6 C7 1.412(2)
C7 C8 1.398(2)
C7 C12 1.527(2)
C8 C9 1.387(2)
C9 C10 1.386(2)
C10 C11 1.396(2)
C11 C15 1.526(2)
C12 C13 1.533(2)
C12 C14 1.538(2)
C15 C16 1.533(2)
C15 C17 1.538(2)
C18 C23 1.407(2)
C18 C19 1.408(2)
C19 C20 1.394(2)
C19 C24 1.526(2)
C20 C21 1.391(3)
C21 C22 1.381(3)
C22 C23 1.401(2)
C23 C27 1.522(2)
C24 C25 1.535(2)
C24 C26 1.535(2)
C27 C28 1.535(2)
C27 C29 1.538(2)
C36 C41 1.400(2)
C36 C37 1.404(2)
C37 C38 1.396(3)
C38 C39 1.386(3)
C39 C40 1.388(3)
C40 C41 1.394(3)
C42 Cl2 1.733(13)
C42 Cl1 1.738(13)
C42A Cl2A 1.747(11)
C42A Cl1A 1.772(11)
C42B Cl2B 1.762(11)
C42B Cl1B 1.776(11)
C42C Cl2C 1.751(16)
C42C Cl1C 1.756(16)
